data_2206551
loop_
_publ_author_name
'Saied, Okba'
'Maris, Thierry'
'Simard, Michel'
'Wuest, James D.'

_publ_section_title
;
 Tetrakis(3,5-dimethoxyphenyl)silane
;
_journal_coeditor_code SJ6115
_journal_issue 8
_journal_name_full 'Acta Crystallographica Section E'
_journal_page_first o2563
_journal_page_last o2566
_journal_paper_doi 10.1107/S1600536805021847
_journal_volume 61
_journal_year 2005
_chemical_formula_iupac 'C32 H36 O8 Si'
_chemical_formula_moiety 'C32 H36 O8 Si'
_chemical_formula_sum 'C32 H36 O8 Si'
_chemical_formula_weight 576.70
_chemical_name_systematic
;
Tetrakis(3,5-dimethoxyphenyl)silane
;
_space_group_IT_number 88
_symmetry_cell_setting tetragonal
_symmetry_space_group_name_Hall '-I 4ad'
_symmetry_space_group_name_H-M 'I 41/a :2'
_atom_sites_solution_hydrogens geom
_atom_sites_solution_primary direct
_atom_sites_solution_secondary difmap
_audit_creation_method SHELXL97
_cell_angle_alpha 90.00
_cell_angle_beta 90.00
_cell_angle_gamma 90.00
_cell_formula_units_Z 4
_cell_length_a 17.230(7)
_cell_length_b 17.230(7)
_cell_length_c 9.812(4)
_cell_measurement_reflns_used 25
_cell_measurement_temperature 292(2)
_cell_measurement_theta_max 22.50
_cell_measurement_theta_min 20.00
_cell_volume 2913(2)
_computing_cell_refinement 'CAD-4 Software'
_computing_data_collection 'CAD-4 Software (Enraf--Nonius, 1989)'
_computing_data_reduction 'modified version of NRC-2/NRC2A (Ahmed <i>et al.</i>, 1973)'
_computing_molecular_graphics 'SHELXTL (Bruker, 1997)'
_computing_publication_material 'enCIFer (Allen <i>et al.</i>, 2004)'
_computing_structure_refinement 'SHELXL97 (Sheldrick, 1997)'
_computing_structure_solution 'SHELXS97 (Sheldrick, 1997)'
_diffrn_ambient_temperature 292(2)
_diffrn_measured_fraction_theta_full 1.000
_diffrn_measured_fraction_theta_max 1.000
_diffrn_measurement_device_type 'Enraf--Nonius CAD-4'
_diffrn_measurement_method \w/2\q
_diffrn_radiation_monochromator graphite
_diffrn_radiation_source 'X-ray sealed tube'
_diffrn_radiation_type CuK\a
_diffrn_radiation_wavelength 1.5418
_diffrn_reflns_av_R_equivalents 0.077
_diffrn_reflns_av_sigmaI/netI 0.0306
_diffrn_reflns_limit_h_max 21
_diffrn_reflns_limit_h_min -21
_diffrn_reflns_limit_k_max 21
_diffrn_reflns_limit_k_min -21
_diffrn_reflns_limit_l_max 11
_diffrn_reflns_limit_l_min -11
_diffrn_reflns_number 10945
_diffrn_reflns_theta_full 69.69
_diffrn_reflns_theta_max 69.69
_diffrn_reflns_theta_min 5.13
_diffrn_standards_decay_% 0.31
_diffrn_standards_interval_time 60
_diffrn_standards_number 5
_exptl_absorpt_coefficient_mu 1.140
_exptl_absorpt_correction_T_max 0.8800
_exptl_absorpt_correction_T_min 0.7600
_exptl_absorpt_correction_type integration
_exptl_absorpt_process_details '(ABSORP in NRCVAX; Gabe <i>et al.</i>, 1989)'
_exptl_crystal_colour colorless
_exptl_crystal_density_diffrn 1.315
_exptl_crystal_density_method 'not measured'
_exptl_crystal_description block
_exptl_crystal_F_000 1224
_exptl_crystal_size_max 0.72
_exptl_crystal_size_mid 0.15
_exptl_crystal_size_min 0.12
_refine_diff_density_max 0.380
_refine_diff_density_min -0.359
_refine_ls_extinction_coef 0.0013(3)
_refine_ls_extinction_expression Fc^*^=kFc[1+0.001xFc^2^\l^3^/sin(2\q)]^-1/4^
_refine_ls_extinction_method 'SHELXL97 (Sheldrick, 1997)'
_refine_ls_goodness_of_fit_ref 1.059
_refine_ls_hydrogen_treatment refall
_refine_ls_matrix_type full
_refine_ls_number_parameters 130
_refine_ls_number_reflns 1377
_refine_ls_number_restraints 0
_refine_ls_restrained_S_all 1.059
_refine_ls_R_factor_all 0.0553
_refine_ls_R_factor_gt 0.0488
_refine_ls_shift/su_max 0.001
_refine_ls_shift/su_mean 0.000
_refine_ls_structure_factor_coef Fsqd
_refine_ls_weighting_details 'calc w = 1/[\s^2^(Fo^2^)+(0.1051P)^2^] where P = (Fo^2^+2Fc^2^)/3'
_refine_ls_weighting_scheme calc
_refine_ls_wR_factor_gt 0.1453
_refine_ls_wR_factor_ref 0.1490
_reflns_number_gt 1138
_reflns_number_total 1377
_reflns_threshold_expression I>2\s(I)
_cod_data_source_file sj6115.cif
_cod_data_source_block II
_cod_depositor_comments
;
The following automatic conversions were performed:
'_geom_bond_publ_flag' value 'Y' changed to 'y' according to
'/home/saulius/struct/CIF-dictionaries/cif_core.dic' dictionary named
'cif_core.dic' version 2.4.1 from 2010-06-29 (14
times).

'_geom_angle_publ_flag' value 'Y' changed to 'y' according to
'/home/saulius/struct/CIF-dictionaries/cif_core.dic' dictionary named
'cif_core.dic' version 2.4.1 from 2010-06-29 (20
times).

'_geom_torsion_publ_flag' value 'Y' changed to 'y' according to
'/home/saulius/struct/CIF-dictionaries/cif_core.dic' dictionary named
'cif_core.dic' version 2.4.1 from 2010-06-29 (22 times).

Automatic conversion script
Id: cif_fix_enum 1527 2010-12-29 10:47:43Z saulius 

The following automatic conversions were performed:

'_geom_bond_publ_flag' value 'Y' changed to 'y' according to
/home/saulius/struct/CIF-dictionaries/cif_core.dic dictionary named
'cif_core.dic' version 2.4.1 from 2010-06-29 (14
times).

'_geom_angle_publ_flag' value 'Y' changed to 'y' according
to /home/saulius/struct/CIF-dictionaries/cif_core.dic dictionary
named 'cif_core.dic' version 2.4.1 from 2010-06-29 (20
times).

'_geom_torsion_publ_flag' value 'Y' changed to 'y' according
to /home/saulius/struct/CIF-dictionaries/cif_core.dic dictionary
named 'cif_core.dic' version 2.4.1 from 2010-06-29 (22 times).

Automatic conversion script
Id: cif_fix_values 1715 2011-07-08 13:25:40Z adriana 
;
_cod_original_sg_symbol_H-M 'I 41/a'
_cod_database_code 2206551
_cod_database_fobs_code 2206551

loop_
_symmetry_equiv_pos_as_xyz
'x, y, z'
'-y+3/4, x+1/4, z+1/4'
'-x+1/2, -y, z+1/2'
'y+3/4, -x+3/4, z+3/4'
'x+1/2, y+1/2, z+1/2'
'-y+5/4, x+3/4, z+3/4'
'-x+1, -y+1/2, z+1'
'y+5/4, -x+5/4, z+5/4'
'-x, -y, -z'
'y-3/4, -x-1/4, -z-1/4'
'x-1/2, y, -z-1/2'
'-y-3/4, x-3/4, -z-3/4'
'-x+1/2, -y+1/2, -z+1/2'
'y-1/4, -x+1/4, -z+1/4'
'x, y+1/2, -z'
'-y-1/4, x-1/4, -z-1/4'

loop_
_atom_site_label
_atom_site_fract_x
_atom_site_fract_y
_atom_site_fract_z
_atom_site_U_iso_or_equiv
_atom_site_adp_type
_atom_site_calc_flag
_atom_site_refinement_flags
_atom_site_occupancy
_atom_site_type_symbol
Si 0.0000 0.2500 0.1250 0.0331(3) Uani d S 1 Si
O3 0.15623(11) -0.00610(8) 0.01301(19) 0.0578(5) Uani d . 1 O
O5 0.17764(10) 0.19154(9) -0.30352(17) 0.0508(5) Uani d . 1 O
C1 0.06290(11) 0.18689(10) 0.0142(2) 0.0359(5) Uani d . 1 C
C2 0.08161(12) 0.11174(11) 0.0568(2) 0.0398(5) Uani d . 1 C
H2 0.0601(14) 0.0918(14) 0.144(3) 0.048(6) Uiso d . 1 H
C3 0.13314(12) 0.06695(11) -0.0204(2) 0.0401(5) Uani d . 1 C
C4 0.16448(12) 0.09599(12) -0.1393(2) 0.0418(5) Uani d . 1 C
H4 0.1976(15) 0.0652(14) -0.186(3) 0.048(6) Uiso d . 1 H
C5 0.14504(11) 0.16987(11) -0.1825(2) 0.0383(5) Uani d . 1 C
C6 0.09483(11) 0.21584(11) -0.1062(2) 0.0378(5) Uani d . 1 C
H6 0.0841(14) 0.2685(14) -0.135(2) 0.045(6) Uiso d . 1 H
C31 0.1215(2) -0.04219(16) 0.1267(4) 0.0673(8) Uani d . 1 C
H31A 0.1318(19) -0.0154(18) 0.211(3) 0.071(9) Uiso d . 1 H
H31B 0.1464(19) -0.0959(19) 0.130(3) 0.078(9) Uiso d . 1 H
H31C 0.0654(19) -0.0464(16) 0.114(3) 0.061(8) Uiso d . 1 H
C51 0.15877(17) 0.26615(15) -0.3565(3) 0.0573(7) Uani d . 1 C
H51A 0.1756(18) 0.3049(18) -0.290(3) 0.070(9) Uiso d . 1 H
H51B 0.100(2) 0.267(2) -0.378(4) 0.084(10) Uiso d . 1 H
H51C 0.191(2) 0.275(2) -0.448(4) 0.087(10) Uiso d . 1 H

loop_
_atom_site_aniso_label
_atom_site_aniso_U_11
_atom_site_aniso_U_22
_atom_site_aniso_U_33
_atom_site_aniso_U_12
_atom_site_aniso_U_13
_atom_site_aniso_U_23
Si 0.0285(4) 0.0285(4) 0.0425(6) 0.000 0.000 0.000
O3 0.0743(11) 0.0314(8) 0.0677(12) 0.0145(7) 0.0131(8) 0.0084(7)
O5 0.0584(10) 0.0421(8) 0.0519(10) 0.0090(7) 0.0136(7) 0.0051(7)
C1 0.0313(9) 0.0315(9) 0.0449(11) -0.0007(7) -0.0022(7) -0.0020(8)
C2 0.0389(10) 0.0323(9) 0.0482(12) 0.0018(7) 0.0027(9) 0.0013(8)
C3 0.0413(10) 0.0281(9) 0.0509(12) 0.0044(7) -0.0016(9) 0.0007(8)
C4 0.0393(10) 0.0346(10) 0.0516(12) 0.0066(8) 0.0038(9) -0.0035(9)
C5 0.0356(9) 0.0360(10) 0.0433(11) 0.0003(7) 0.0014(8) -0.0008(8)
C6 0.0359(10) 0.0297(9) 0.0478(12) 0.0023(7) -0.0016(8) 0.0011(8)
C31 0.087(2) 0.0383(13) 0.077(2) 0.0037(13) 0.0108(16) 0.0134(12)
C51 0.0677(16) 0.0436(13) 0.0605(16) 0.0051(11) 0.0102(12) 0.0122(11)

loop_
_atom_type_symbol
_atom_type_description
_atom_type_scat_dispersion_real
_atom_type_scat_dispersion_imag
_atom_type_scat_source
C C 0.0181 0.0091 'International Tables Vol C Tables 4.2.6.8 and 6.1.1.4'
H H 0.0000 0.0000 'International Tables Vol C Tables 4.2.6.8 and 6.1.1.4'
O O 0.0492 0.0322 'International Tables Vol C Tables 4.2.6.8 and 6.1.1.4'
Si Si 0.2541 0.3302 'International Tables Vol C Tables 4.2.6.8 and 6.1.1.4'

loop_
_geom_angle_atom_site_label_1
_geom_angle_atom_site_label_2
_geom_angle_atom_site_label_3
_geom_angle_site_symmetry_1
_geom_angle_site_symmetry_3
_geom_angle
_geom_angle_publ_flag
C1 Si C1 14 12_666 109.38(12) y
C1 Si C1 14 7_454 109.52(6) y
C1 Si C1 12_666 7_454 109.52(6) y
C1 Si C1 14 . 109.52(6) y
C1 Si C1 12_666 . 109.52(6) y
C1 Si C1 7_454 . 109.38(12) y
C3 O3 C31 . . 118.33(19) y
C5 O5 C51 . . 118.06(17) y
C6 C1 C2 . . 119.57(18) y
C6 C1 Si . . 120.65(14) y
C2 C1 Si . . 119.67(15) y
C1 C2 C3 . . 119.66(19) y
C1 C2 H2 . . 119.4(14) ?
C3 C2 H2 . . 120.8(14) ?
O3 C3 C4 . . 115.16(18) y
O3 C3 C2 . . 124.4(2) y
C4 C3 C2 . . 120.41(18) y
C3 C4 C5 . . 119.90(18) y
C3 C4 H4 . . 117.6(17) ?
C5 C4 H4 . . 122.5(17) ?
O5 C5 C4 . . 114.76(17) y
O5 C5 C6 . . 124.62(18) y
C4 C5 C6 . . 120.62(19) y
C5 C6 C1 . . 119.82(18) y
C5 C6 H6 . . 119.7(13) ?
C1 C6 H6 . . 120.5(13) ?
O3 C31 H31A . . 112.9(19) ?
O3 C31 H31B . . 104.3(17) ?
H31A C31 H31B . . 109(3) ?
O3 C31 H31C . . 110.6(17) ?
H31A C31 H31C . . 109(3) ?
H31B C31 H31C . . 111(2) ?
O5 C51 H51A . . 107.7(18) ?
O5 C51 H51B . . 108(2) ?
H51A C51 H51B . . 115(3) ?
O5 C51 H51C . . 108.5(19) ?
H51A C51 H51C . . 108(2) ?
H51B C51 H51C . . 110(3) ?

loop_
_geom_bond_atom_site_label_1
_geom_bond_atom_site_label_2
_geom_bond_site_symmetry_2
_geom_bond_distance
_geom_bond_publ_flag
Si C1 12_666 1.881(2) y
Si C1 7_454 1.881(2) y
Si C1 14 1.881(2) y
Si C1 . 1.881(2) y
O3 C3 . 1.360(2) y
O3 C31 . 1.410(3) y
O5 C5 . 1.366(2) y
O5 C51 . 1.424(3) y
C1 C6 . 1.395(3) y
C1 C2 . 1.398(3) y
C2 C3 . 1.399(3) y
C2 H2 . 1.00(3) ?
C3 C4 . 1.379(3) y
C4 C5 . 1.383(3) y
C4 H4 . 0.91(3) ?
C5 C6 . 1.392(3) y
C6 H6 . 0.97(2) ?
C31 H31A . 0.96(3) ?
C31 H31B . 1.02(3) ?
C31 H31C . 0.98(3) ?
C51 H51A . 0.98(3) ?
C51 H51B . 1.03(3) ?
C51 H51C . 1.07(4) ?

loop_
_geom_torsion_atom_site_label_1
_geom_torsion_atom_site_label_2
_geom_torsion_atom_site_label_3
_geom_torsion_atom_site_label_4
_geom_torsion_site_symmetry_1
_geom_torsion
_geom_torsion_publ_flag
C1 Si C1 C6 12_666 -81.85(12) y
C1 Si C1 C6 7_454 38.18(13) y
C1 Si C1 C6 14 158.20(16) y
C1 Si C1 C2 12_666 94.3(2) y
C1 Si C1 C2 7_454 -145.63(18) y
C1 Si C1 C2 14 -25.60(17) y
C6 C1 C2 C3 . 1.1(3) y
Si C1 C2 C3 . -175.13(15) y
C31 O3 C3 C4 . -174.6(2) y
C31 O3 C3 C2 . 5.5(4) y
C1 C2 C3 O3 . 178.81(19) y
C1 C2 C3 C4 . -1.1(3) y
O3 C3 C4 C5 . -179.82(19) y
C2 C3 C4 C5 . 0.1(3) y
C51 O5 C5 C4 . 178.4(2) y
C51 O5 C5 C6 . -0.5(3) y
C3 C4 C5 O5 . -178.07(18) y
C3 C4 C5 C6 . 0.9(3) y
O5 C5 C6 C1 . 177.98(18) y
C4 C5 C6 C1 . -0.9(3) y
C2 C1 C6 C5 . -0.1(3) y
Si C1 C6 C5 . 176.07(14) y
